data_4331491
loop_
_publ_author_name
'Chen, Xiao-Yan'
'Shi, Wei'
'Xia, Jun'
'Cheng, Peng'
'Zhao, Bin'
'Song, Hai-Bin'
'Wang, Hong-Gen'
'Yan, Shi-Ping'
'Liao, Dai-Zheng'
'Jiang, Zong-Hui'

_publ_section_title
;
 Effect of the Semirigid Capping Ligand on the Structure Formation of
 Cyano-Bridged Bimetallic Assemblies:&#x00A0; Syntheses, Crystal
 Structures, and Magnetic Properties
;
_journal_issue 12
_journal_name_full 'Inorganic Chemistry'
_journal_page_first 4263
_journal_page_last 4269
_journal_paper_doi 10.1021/ic050099g
_journal_volume 44
_journal_year 2005
_chemical_formula_sum 'C19 H20 Co Fe N14 O3'
_chemical_formula_weight 607.27
_chemical_name_systematic
; 
 ? 
;
_space_group_IT_number 154
_symmetry_cell_setting trigonal
_symmetry_space_group_name_Hall 'P 32 2"'
_symmetry_space_group_name_H-M 'P 32 2 1'
_atom_sites_solution_hydrogens geom
_atom_sites_solution_primary direct
_atom_sites_solution_secondary difmap
_audit_creation_method SHELXL-97
_cell_angle_alpha 90.00
_cell_angle_beta 90.00
_cell_angle_gamma 120.00
_cell_formula_units_Z 3
_cell_length_a 11.9961(19)
_cell_length_b 11.9961(19)
_cell_length_c 16.062(5)
_cell_measurement_reflns_used 873
_cell_measurement_temperature 293(2)
_cell_measurement_theta_max 25.42
_cell_measurement_theta_min 3.21
_cell_volume 2001.8(8)
_computing_cell_refinement 'Bruker SMART'
_computing_data_collection 'Bruker SMART'
_computing_data_reduction 'Bruker SAINT'
_computing_molecular_graphics 'Bruker SHELXTL'
_computing_publication_material 'Bruker SHELXTL'
_computing_structure_refinement 'SHELXL-97 (Sheldrick, 1997)'
_computing_structure_solution 'SHELXS-97 (Sheldrick, 1990)'
_diffrn_ambient_temperature 293(2)
_diffrn_measured_fraction_theta_full 1.000
_diffrn_measured_fraction_theta_max 1.000
_diffrn_measurement_device_type 'CCD area detector'
_diffrn_measurement_method 'phi and omega scans'
_diffrn_radiation_monochromator graphite
_diffrn_radiation_source 'fine-focus sealed tube'
_diffrn_radiation_type MoK\a
_diffrn_radiation_wavelength 0.71073
_diffrn_reflns_av_R_equivalents 0.0278
_diffrn_reflns_av_sigmaI/netI 0.0240
_diffrn_reflns_limit_h_max 14
_diffrn_reflns_limit_h_min -15
_diffrn_reflns_limit_k_max 15
_diffrn_reflns_limit_k_min -11
_diffrn_reflns_limit_l_max 14
_diffrn_reflns_limit_l_min -20
_diffrn_reflns_number 11474
_diffrn_reflns_theta_full 26.40
_diffrn_reflns_theta_max 26.40
_diffrn_reflns_theta_min 1.96
_exptl_absorpt_coefficient_mu 1.214
_exptl_absorpt_correction_T_max 1.000000
_exptl_absorpt_correction_T_min 0.905697
_exptl_absorpt_correction_type multi-scan
_exptl_absorpt_process_details SADABS
_exptl_crystal_density_diffrn 1.511
_exptl_crystal_density_meas ?
_exptl_crystal_density_method 'not measured'
_exptl_crystal_F_000 927
_exptl_crystal_size_max 0.35
_exptl_crystal_size_mid 0.25
_exptl_crystal_size_min 0.10
_refine_diff_density_max 0.557
_refine_diff_density_min -0.302
_refine_diff_density_rms 0.055
_refine_ls_abs_structure_details 'Flack H D (1983), Acta Cryst. A39, 876-881'
_refine_ls_abs_structure_Flack 0.38(2)
_refine_ls_extinction_method none
_refine_ls_goodness_of_fit_ref 1.093
_refine_ls_hydrogen_treatment mixed
_refine_ls_matrix_type full
_refine_ls_number_parameters 176
_refine_ls_number_reflns 2730
_refine_ls_number_restraints 0
_refine_ls_restrained_S_all 1.093
_refine_ls_R_factor_all 0.0360
_refine_ls_R_factor_gt 0.0298
_refine_ls_shift/su_max 0.001
_refine_ls_shift/su_mean 0.000
_refine_ls_structure_factor_coef Fsqd
_refine_ls_weighting_details 'calc w=1/[\s^2^(Fo^2^)+(0.0512P)^2^+0.0000P] where P=(Fo^2^+2Fc^2^)/3'
_refine_ls_weighting_scheme calc
_refine_ls_wR_factor_gt 0.0756
_refine_ls_wR_factor_ref 0.0797
_reflns_number_gt 2476
_reflns_number_total 2730
_reflns_threshold_expression >2sigma(I)
_cod_data_source_file ic050099gsup2.cif
_cod_data_source_block 030321c
_cod_depositor_comments
;
The following automatic conversions were performed:

'_symmetry_cell_setting' value 'Trigonal' changed to 'trigonal'
according to /home/saulius/struct/CIF-dictionaries/cif_core.dic
dictionary named 'cif_core.dic' version 2.4.2 from
2011-04-26.

'_exptl_absorpt_correction_type' value 'MULTI-SCAN'
changed to 'multi-scan' according to
/home/saulius/struct/CIF-dictionaries/cif_core.dic dictionary named
'cif_core.dic' version 2.4.2 from 2011-04-26.

Automatic conversion script
Id: cif_fix_values 1891 2012-01-12 08:04:46Z andrius 

The following automatic conversions were performed:

'_exptl_crystal_density_meas' value 'NONE' was changed to '?' - the
value is perceived as not measured.

Automatic conversion script
Id: cif_fix_values 3008 2015-01-20 13:52:24Z robertas 
;
_cod_original_cell_volume 2001.7(8)
_cod_original_sg_symbol_H-M P3(2)21
_cod_database_code 4331491

loop_
_symmetry_equiv_pos_as_xyz
'x, y, z'
'-y, x-y, z+2/3'
'-x+y, -x, z+1/3'
'y, x, -z'
'x-y, -y, -z+1/3'
'-x, -x+y, -z+2/3'

loop_
_atom_site_label
_atom_site_type_symbol
_atom_site_fract_x
_atom_site_fract_y
_atom_site_fract_z
_atom_site_U_iso_or_equiv
_atom_site_adp_type
_atom_site_occupancy
_atom_site_symmetry_multiplicity
_atom_site_calc_flag
_atom_site_refinement_flags
Co1 Co 0.57623(3) 0.0000 0.1667 0.02812(13) Uani 1 2 d S
Fe1 Fe 0.81463(4) -0.18537(4) 0.0000 0.03458(14) Uani 1 2 d S
N1 N 0.4050(2) -0.0715(2) 0.09015(14) 0.0402(5) Uani 1 1 d .
N2 N 0.3989(3) -0.0067(3) 0.02263(15) 0.0498(6) Uani 1 1 d .
N3 N 0.6560(2) 0.1779(2) 0.09913(14) 0.0436(6) Uani 1 1 d .
N4 N 0.5973(3) 0.1926(3) 0.03056(16) 0.0542(7) Uani 1 1 d .
N5 N 0.6609(3) -0.0766(2) 0.08862(13) 0.0421(5) Uani 1 1 d .
N6 N 0.8567(5) -0.2749(5) 0.17118(19) 0.0923(13) Uani 1 1 d .
N7 N 0.5587(4) -0.4413(4) 0.0000 0.0955(19) Uani 1 2 d S
N8 N 0.9523(3) -0.0477(3) 0.0000 0.0532(10) Uani 1 2 d S
O1 O 1.0471(3) 0.0471(3) 0.0000 0.0982(16) Uani 1 2 d S
C1 C 0.2825(3) -0.1457(3) 0.11348(19) 0.0476(7) Uani 1 1 d .
H1 H 0.2563 -0.2009 0.1590 0.057 Uiso 1 1 calc R
C2 C 0.1998(4) -0.1302(4) 0.0615(3) 0.0661(10) Uani 1 1 d .
H2 H 0.1105 -0.1717 0.0650 0.079 Uiso 1 1 calc R
C3 C 0.2758(4) -0.0418(4) 0.0043(2) 0.0692(11) Uani 1 1 d .
H3 H 0.2483 -0.0109 -0.0396 0.083 Uiso 1 1 calc R
C4 C 0.5161(4) 0.0817(4) -0.01979(19) 0.0649(10) Uani 1 1 d .
H4A H 0.4949 0.1097 -0.0711 0.078 Uiso 1 1 calc R
H4B H 0.5628 0.0377 -0.0343 0.078 Uiso 1 1 calc R
C5 C 0.6364(5) 0.3178(5) 0.0189(3) 0.0824(14) Uani 1 1 d .
H5 H 0.6089 0.3512 -0.0235 0.099 Uiso 1 1 calc R
C6 C 0.7221(5) 0.3871(4) 0.0786(4) 0.0863(15) Uani 1 1 d .
H6 H 0.7650 0.4759 0.0857 0.104 Uiso 1 1 calc R
C7 C 0.7323(4) 0.2961(3) 0.1275(2) 0.0590(9) Uani 1 1 d .
H7 H 0.7855 0.3160 0.1738 0.071 Uiso 1 1 calc R
C8 C 0.7179(3) -0.1166(3) 0.05475(16) 0.0383(6) Uani 1 1 d .
C9 C 0.8411(3) -0.2411(4) 0.10742(19) 0.0526(8) Uani 1 1 d .
C10 C 0.6531(4) -0.3469(4) 0.0000 0.0539(11) Uani 1 2 d S
O2 O 0.0166(8) 0.6083(8) 0.1978(4) 0.217(3) Uani 1 1 d .

loop_
_atom_site_aniso_label
_atom_site_aniso_U_11
_atom_site_aniso_U_22
_atom_site_aniso_U_33
_atom_site_aniso_U_23
_atom_site_aniso_U_13
_atom_site_aniso_U_12
Co1 0.02367(17) 0.0282(2) 0.0340(2) -0.00333(19) -0.00167(9) 0.01412(12)
Fe1 0.0349(2) 0.0349(2) 0.0415(3) -0.00368(10) 0.00368(10) 0.0231(3)
N1 0.0425(13) 0.0454(14) 0.0380(12) -0.0065(10) -0.0074(9) 0.0259(11)
N2 0.0586(17) 0.0653(16) 0.0374(13) 0.0002(12) -0.0076(12) 0.0399(15)
N3 0.0451(15) 0.0353(12) 0.0521(14) 0.0064(11) 0.0130(12) 0.0214(12)
N4 0.0644(17) 0.0594(18) 0.0501(15) 0.0230(13) 0.0211(13) 0.0394(15)
N5 0.0414(14) 0.0449(13) 0.0493(12) -0.0050(10) 0.0021(11) 0.0286(11)
N6 0.127(3) 0.142(4) 0.0556(19) 0.017(2) 0.007(2) 0.103(3)
N7 0.049(2) 0.049(2) 0.180(6) 0.0105(17) -0.0105(17) 0.018(2)
N8 0.0418(17) 0.0418(17) 0.081(3) -0.0068(9) 0.0068(9) 0.0246(19)
O1 0.0488(16) 0.0488(16) 0.180(5) -0.0054(15) 0.0054(15) 0.0114(19)
C1 0.0365(14) 0.0456(17) 0.0571(17) -0.0053(14) -0.0113(12) 0.0178(14)
C2 0.0443(19) 0.075(3) 0.081(3) -0.013(2) -0.0233(18) 0.0319(19)
C3 0.066(2) 0.091(3) 0.066(2) -0.004(2) -0.0269(19) 0.051(2)
C4 0.078(3) 0.094(3) 0.0380(16) 0.0110(19) 0.0084(17) 0.054(2)
C5 0.107(4) 0.072(3) 0.091(3) 0.049(3) 0.049(3) 0.062(3)
C6 0.097(4) 0.043(2) 0.119(4) 0.030(2) 0.052(3) 0.034(2)
C7 0.059(2) 0.0375(17) 0.075(2) 0.0046(15) 0.0263(18) 0.0203(16)
C8 0.0412(16) 0.0388(15) 0.0448(14) -0.0006(13) 0.0034(13) 0.0275(13)
C9 0.057(2) 0.070(2) 0.0488(17) -0.0025(16) 0.0035(15) 0.0461(18)
C10 0.043(2) 0.043(2) 0.085(3) 0.0005(11) -0.0005(11) 0.028(2)
O2 0.266(8) 0.313(9) 0.184(4) 0.092(6) 0.052(5) 0.230(8)

loop_
_atom_type_symbol
_atom_type_description
_atom_type_scat_dispersion_real
_atom_type_scat_dispersion_imag
_atom_type_scat_source
C C 0.0033 0.0016 'International Tables Vol C Tables 4.2.6.8 and 6.1.1.4'
H H 0.0000 0.0000 'International Tables Vol C Tables 4.2.6.8 and 6.1.1.4'
N N 0.0061 0.0033 'International Tables Vol C Tables 4.2.6.8 and 6.1.1.4'
O O 0.0106 0.0060 'International Tables Vol C Tables 4.2.6.8 and 6.1.1.4'
Fe Fe 0.3463 0.8444 'International Tables Vol C Tables 4.2.6.8 and 6.1.1.4'
Co Co 0.3494 0.9721 'International Tables Vol C Tables 4.2.6.8 and 6.1.1.4'

loop_
_geom_angle_atom_site_label_1
_geom_angle_atom_site_label_2
_geom_angle_atom_site_label_3
_geom_angle
_geom_angle_site_symmetry_1
_geom_angle_site_symmetry_3
N5 Co1 N5 90.37(14) 5 .
N5 Co1 N3 90.66(10) 5 .
N5 Co1 N3 93.50(9) . .
N5 Co1 N3 93.49(9) 5 5
N5 Co1 N3 90.66(10) . 5
N3 Co1 N3 174.11(14) . 5
N5 Co1 N1 93.35(9) 5 5
N5 Co1 N1 176.20(10) . 5
N3 Co1 N1 87.29(9) . 5
N3 Co1 N1 88.29(9) 5 5
N5 Co1 N1 176.19(10) 5 .
N5 Co1 N1 93.35(9) . .
N3 Co1 N1 88.29(9) . .
N3 Co1 N1 87.30(9) 5 .
N1 Co1 N1 82.95(12) 5 .
N8 Fe1 C9 95.21(12) . .
N8 Fe1 C9 95.21(12) . 4_645
C9 Fe1 C9 169.6(2) . 4_645
N8 Fe1 C10 180.0(3) . .
C9 Fe1 C10 84.79(12) . .
C9 Fe1 C10 84.79(12) 4_645 .
N8 Fe1 C8 94.97(9) . .
C9 Fe1 C8 88.81(11) . .
C9 Fe1 C8 90.29(11) 4_645 .
C10 Fe1 C8 85.03(9) . .
N8 Fe1 C8 94.97(9) . 4_645
C9 Fe1 C8 90.29(11) . 4_645
C9 Fe1 C8 88.81(11) 4_645 4_645
C10 Fe1 C8 85.03(9) . 4_645
C8 Fe1 C8 170.07(19) . 4_645
C1 N1 N2 104.4(2) . .
C1 N1 Co1 127.84(19) . .
N2 N1 Co1 122.53(19) . .
C3 N2 N1 111.1(3) . .
C3 N2 C4 129.7(3) . .
N1 N2 C4 119.2(3) . .
C7 N3 N4 105.3(3) . .
C7 N3 Co1 128.0(2) . .
N4 N3 Co1 122.3(2) . .
C5 N4 N3 110.0(4) . .
C5 N4 C4 130.6(4) . .
N3 N4 C4 119.1(3) . .
C8 N5 Co1 170.8(2) . .
O1 N8 Fe1 180.0(6) . .
N1 C1 C2 111.5(3) . .
N1 C1 H1 124.3 . .
C2 C1 H1 124.3 . .
C3 C2 C1 105.6(3) . .
C3 C2 H2 127.2 . .
C1 C2 H2 127.2 . .
N2 C3 C2 107.4(3) . .
N2 C3 H3 126.3 . .
C2 C3 H3 126.3 . .
N2 C4 N4 112.0(2) . .
N2 C4 H4A 109.2 . .
N4 C4 H4A 109.2 . .
N2 C4 H4B 109.2 . .
N4 C4 H4B 109.2 . .
H4A C4 H4B 107.9 . .
N4 C5 C6 108.8(4) . .
N4 C5 H5 125.6 . .
C6 C5 H5 125.6 . .
C5 C6 C7 104.9(4) . .
C5 C6 H6 127.6 . .
C7 C6 H6 127.6 . .
N3 C7 C6 111.0(4) . .
N3 C7 H7 124.5 . .
C6 C7 H7 124.5 . .
N5 C8 Fe1 178.7(2) . .
N6 C9 Fe1 179.6(3) . .
N7 C10 Fe1 180.0(7) . .

loop_
_geom_bond_atom_site_label_1
_geom_bond_atom_site_label_2
_geom_bond_distance
_geom_bond_site_symmetry_2
Co1 N5 2.093(2) 5
Co1 N5 2.093(2) .
Co1 N3 2.146(2) .
Co1 N3 2.146(2) 5
Co1 N1 2.168(2) 5
Co1 N1 2.168(2) .
Fe1 N8 1.651(4) .
Fe1 C9 1.933(3) .
Fe1 C9 1.933(3) 4_645
Fe1 C10 1.937(5) .
Fe1 C8 1.939(2) .
Fe1 C8 1.939(2) 4_645
N1 C1 1.335(4) .
N1 N2 1.357(3) .
N2 C3 1.350(4) .
N2 C4 1.440(5) .
N3 C7 1.326(4) .
N3 N4 1.366(4) .
N4 C5 1.344(5) .
N4 C4 1.441(5) .
N5 C8 1.149(3) .
N6 C9 1.151(4) .
N7 C10 1.133(6) .
N8 O1 1.137(5) .
C1 C2 1.379(4) .
C1 H1 0.9300 .
C2 C3 1.354(6) .
C2 H2 0.9300 .
C3 H3 0.9300 .
C4 H4A 0.9700 .
C4 H4B 0.9700 .
C5 C6 1.346(7) .
C5 H5 0.9300 .
C6 C7 1.399(6) .
C6 H6 0.9300 .
C7 H7 0.9300 .

loop_
_geom_torsion_atom_site_label_1
_geom_torsion_atom_site_label_2
_geom_torsion_atom_site_label_3
_geom_torsion_atom_site_label_4
_geom_torsion
_geom_torsion_site_symmetry_1
N5 Co1 N1 C1 -67.5(15) 5
N5 Co1 N1 C1 125.1(3) .
N3 Co1 N1 C1 -141.5(3) .
N3 Co1 N1 C1 34.6(3) 5
N1 Co1 N1 C1 -54.0(2) 5
N5 Co1 N1 N2 83.0(14) 5
N5 Co1 N1 N2 -84.4(2) .
N3 Co1 N1 N2 9.0(2) .
N3 Co1 N1 N2 -174.9(2) 5
N1 Co1 N1 N2 96.4(2) 5
C1 N1 N2 C3 -0.9(3) .
Co1 N1 N2 C3 -157.2(2) .
C1 N1 N2 C4 -178.9(3) .
Co1 N1 N2 C4 24.8(4) .
N5 Co1 N3 C7 -31.1(3) 5
N5 Co1 N3 C7 -121.5(3) .
N3 Co1 N3 C7 103.7(3) 5
N1 Co1 N3 C7 62.2(3) 5
N1 Co1 N3 C7 145.2(3) .
N5 Co1 N3 N4 176.1(2) 5
N5 Co1 N3 N4 85.7(2) .
N3 Co1 N3 N4 -49.1(2) 5
N1 Co1 N3 N4 -90.6(2) 5
N1 Co1 N3 N4 -7.6(2) .
C7 N3 N4 C5 -0.9(3) .
Co1 N3 N4 C5 157.2(2) .
C7 N3 N4 C4 174.3(3) .
Co1 N3 N4 C4 -27.6(3) .
N5 Co1 N5 C8 18.8(14) 5
N3 Co1 N5 C8 109.4(14) .
N3 Co1 N5 C8 -74.7(14) 5
N1 Co1 N5 C8 -148.7(14) 5
N1 Co1 N5 C8 -162.1(14) .
C9 Fe1 N8 O1 -116(100) .
C9 Fe1 N8 O1 64(100) 4_645
C10 Fe1 N8 O1 0(100) .
C8 Fe1 N8 O1 -27(100) .
C8 Fe1 N8 O1 153(100) 4_645
N2 N1 C1 C2 0.8(3) .
Co1 N1 C1 C2 155.4(2) .
N1 C1 C2 C3 -0.4(4) .
N1 N2 C3 C2 0.7(4) .
C4 N2 C3 C2 178.4(4) .
C1 C2 C3 N2 -0.2(4) .
C3 N2 C4 N4 114.8(4) .
N1 N2 C4 N4 -67.7(4) .
C5 N4 C4 N2 -116.4(4) .
N3 N4 C4 N2 69.6(4) .
N3 N4 C5 C6 0.7(4) .
C4 N4 C5 C6 -173.8(3) .
N4 C5 C6 C7 -0.2(5) .
N4 N3 C7 C6 0.8(4) .
Co1 N3 C7 C6 -155.6(3) .
C5 C6 C7 N3 -0.4(5) .
Co1 N5 C8 Fe1 29(13) .
N8 Fe1 C8 N5 -95(12) .
C9 Fe1 C8 N5 0(12) .
C9 Fe1 C8 N5 170(12) 4_645
C10 Fe1 C8 N5 85(12) .
C8 Fe1 C8 N5 85(12) 4_645
N8 Fe1 C9 N6 -127(56) .
C9 Fe1 C9 N6 53(56) 4_645
C10 Fe1 C9 N6 53(56) .
C8 Fe1 C9 N6 138(56) .
C8 Fe1 C9 N6 -32(56) 4_645
N8 Fe1 C10 N7 0(100) .
C9 Fe1 C10 N7 116(100) .
C9 Fe1 C10 N7 -64(100) 4_645
C8 Fe1 C10 N7 27(100) .
C8 Fe1 C10 N7 -153(100) 4_645
